data_7236627
loop_
_publ_author_name
'Kowalski, Jeffrey A.'
'Casselman, Matthew D.'
'Kaur, Aman Preet'
'Milshtein, Jarrod D.'
'Elliott, Corrine F.'
'Modekrutti, Subrahmanyam'
'Attanayake, N. Harsha'
'Zhang, Naijao'
'Parkin, Sean R.'
'Risko, Chad'
'Brushett, Fikile R.'
'Odom, Susan A.'

_publ_section_title
;
 A stable two-electron-donating phenothiazine for application in
 nonaqueous redox flow batteries
;
_journal_issue 46
_journal_name_full 'Journal of Materials Chemistry A'
_journal_page_first 24371
_journal_paper_doi 10.1039/C7TA05883G
_journal_volume 5
_journal_year 2017
_chemical_formula_moiety 'C16 H17 N O2 S'
_chemical_formula_sum 'C16 H17 N O2 S'
_chemical_formula_weight 287.36
_space_group_crystal_system monoclinic
_space_group_IT_number 4
_space_group_name_Hall 'P 2yb'
_space_group_name_H-M_alt 'P 1 21 1'
_atom_sites_solution_hydrogens difmap
_atom_sites_solution_primary direct
_atom_sites_solution_secondary difmap
_audit_creation_method 'SHELXL-2014/7 and CIFFIX'
_audit_update_record
;
2016-06-17 deposited with the CCDC.
2017-10-24 downloaded from the CCDC.
;
_cell_angle_alpha 90
_cell_angle_beta 92.847(2)
_cell_angle_gamma 90
_cell_formula_units_Z 2
_cell_length_a 8.4668(3)
_cell_length_b 7.9589(3)
_cell_length_c 10.4031(4)
_cell_measurement_reflns_used 1723
_cell_measurement_temperature 90.0(2)
_cell_measurement_theta_max 27.48
_cell_measurement_theta_min 1.00
_cell_volume 700.16(5)
_computing_cell_refinement '<i>SCALEPACK</i> (Otwinowski & Minor, 2006)'
_computing_data_collection '<i>COLLECT</i> (Nonius, 1998)'
_computing_data_reduction '<i>DENZO-SMN</i> (Otwinowski & Minor, 2006)'
_computing_molecular_graphics '<i>XP in SHELXTL</i> (Sheldrick, 2008)'
_computing_publication_material '<i>SHELX</i> (Sheldrick, 2008) and <i>CIFFIX</i> (Parkin, 2013)'
_computing_structure_refinement '<i>SHELXL-2014/7</i> (Sheldrick, 2015b)'
_computing_structure_solution '<i>SHELXT</i> (Sheldrick, 2015a)'
_diffrn_ambient_temperature 90.0(2)
_diffrn_detector_area_resol_mean 9.1
_diffrn_measured_fraction_theta_full 1.000
_diffrn_measured_fraction_theta_max 0.999
_diffrn_measurement_device_type 'Nonius KappaCCD diffractometer'
_diffrn_measurement_method '\f and \w scans at fixed \c = 55\%'
_diffrn_radiation_type MoK\a
_diffrn_radiation_wavelength 0.71073
_diffrn_reflns_av_R_equivalents 0.0376
_diffrn_reflns_av_unetI/netI 0.0408
_diffrn_reflns_Laue_measured_fraction_full 1.000
_diffrn_reflns_Laue_measured_fraction_max 0.999
_diffrn_reflns_limit_h_max 10
_diffrn_reflns_limit_h_min -11
_diffrn_reflns_limit_k_max 10
_diffrn_reflns_limit_k_min -10
_diffrn_reflns_limit_l_max 13
_diffrn_reflns_limit_l_min -13
_diffrn_reflns_number 12645
_diffrn_reflns_point_group_measured_fraction_full 1.000
_diffrn_reflns_point_group_measured_fraction_max 0.999
_diffrn_reflns_theta_full 25.242
_diffrn_reflns_theta_max 27.507
_diffrn_reflns_theta_min 1.960
_diffrn_source 'fine-focus sealed-tube'
_exptl_absorpt_coefficient_mu 0.232
_exptl_absorpt_correction_T_max 0.928
_exptl_absorpt_correction_T_min 0.753
_exptl_absorpt_correction_type multi-scan
_exptl_absorpt_process_details '<i>SADABS</i> (Krause et al., 2015)'
_exptl_crystal_colour colourless
_exptl_crystal_density_diffrn 1.363
_exptl_crystal_description plate
_exptl_crystal_F_000 304
_exptl_crystal_size_max 0.320
_exptl_crystal_size_mid 0.220
_exptl_crystal_size_min 0.040
_refine_diff_density_max 0.317
_refine_diff_density_min -0.248
_refine_diff_density_rms 0.052
_refine_ls_abs_structure_details
; 
Refined as an inversion twin. 
;
_refine_ls_abs_structure_Flack 0.14(10)
_refine_ls_extinction_method none
_refine_ls_goodness_of_fit_ref 1.067
_refine_ls_hydrogen_treatment constr
_refine_ls_matrix_type full
_refine_ls_number_parameters 185
_refine_ls_number_reflns 3198
_refine_ls_number_restraints 1
_refine_ls_restrained_S_all 1.066
_refine_ls_R_factor_all 0.0484
_refine_ls_R_factor_gt 0.0390
_refine_ls_shift/su_max 0.000
_refine_ls_shift/su_mean 0.000
_refine_ls_structure_factor_coef Fsqd
_refine_ls_weighting_details 'w=1/[\s^2^(Fo^2^)+(0.0479P)^2^+0.1502P] where P=(Fo^2^+2Fc^2^)/3'
_refine_ls_weighting_scheme calc
_refine_ls_wR_factor_gt 0.0883
_refine_ls_wR_factor_ref 0.0921
_reflns_Friedel_coverage 0.866
_reflns_Friedel_fraction_full 1.000
_reflns_Friedel_fraction_max 0.999
_reflns_number_gt 2798
_reflns_number_total 3198
_reflns_threshold_expression 'I > 2\s(I)'
_cod_data_source_file c7ta05883g2.cif
_cod_data_source_block k15178
_cod_original_sg_symbol_H-M 'P 21'
_cod_database_code 7236627
_shelx_shelxl_version_number 2014/7
_shelx_space_group_comment
; 
The symmetry employed for this shelxl refinement is uniquely defined 
by the following loop, which should always be used as a source of 
symmetry information in preference to the above space-group names. 
They are only intended as comments. 
;
_shelx_estimated_absorpt_t_min 0.930
_shelx_estimated_absorpt_t_max 0.991
_exptl_absorpt_special_details
; 
In addition to absorption, multi-scan techniques also correct other slowly 
varying changes in scale factor over reciprocal space, such as those caused 
by x-ray beam inhomogeneity, goniometer imperfection, crystal decomposition, 
crystal longer than the x-ray beam cross section, absorption by the crystal 
mount etc.  These account, by and large, for much of the difference between 
estimated values of Tmin and Tmax and the _exptl_absorpt_correction_ values. 
;

loop_
_space_group_symop_operation_xyz
'x, y, z'
'-x, y+1/2, -z'

loop_
_atom_site_label
_atom_site_type_symbol
_atom_site_fract_x
_atom_site_fract_y
_atom_site_fract_z
_atom_site_U_iso_or_equiv
_atom_site_adp_type
_atom_site_occupancy
_atom_site_site_symmetry_order
_atom_site_calc_flag
_atom_site_refinement_flags_posn
_atom_site_refinement_flags_adp
S1 S 0.08802(7) 0.65824(9) 0.58248(6) 0.02154(18) Uani 1 1 d . .
N1 N 0.2801(3) 0.3672(3) 0.5101(2) 0.0205(6) Uani 1 1 d . .
O1 O 0.1090(2) 0.7887(3) 0.09481(19) 0.0262(5) Uani 1 1 d . .
O2 O 0.4991(2) 0.7108(3) 0.95299(19) 0.0246(5) Uani 1 1 d . .
C1 C 0.2403(3) 0.4749(4) 0.4049(3) 0.0198(6) Uani 1 1 d . .
C2 C 0.2903(3) 0.4468(4) 0.2801(3) 0.0220(7) Uani 1 1 d . .
H2A H 0.3572 0.3539 0.2644 0.026 Uiso 1 1 calc R U
C3 C 0.2435(3) 0.5528(4) 0.1794(3) 0.0233(7) Uani 1 1 d . .
H3A H 0.2757 0.5301 0.0950 0.028 Uiso 1 1 calc R U
C4 C 0.1497(3) 0.6916(4) 0.2015(3) 0.0206(6) Uani 1 1 d . .
C5 C 0.1045(3) 0.7271(4) 0.3254(3) 0.0208(6) Uani 1 1 d . .
H5A H 0.0437 0.8243 0.3418 0.025 Uiso 1 1 calc R U
C6 C 0.1499(3) 0.6175(4) 0.4248(3) 0.0199(6) Uani 1 1 d . .
C7 C 0.2625(3) 0.5901(4) 0.6677(3) 0.0190(6) Uani 1 1 d . .
C8 C 0.3181(3) 0.6763(4) 0.7767(3) 0.0209(6) Uani 1 1 d . .
H8A H 0.2645 0.7736 0.8045 0.025 Uiso 1 1 calc R U
C9 C 0.4535(3) 0.6191(3) 0.8451(3) 0.0206(6) Uani 1 1 d . .
C10 C 0.5342(3) 0.4795(4) 0.8029(3) 0.0212(6) Uani 1 1 d . .
H10A H 0.6263 0.4407 0.8496 0.025 Uiso 1 1 calc R U
C11 C 0.4789(3) 0.3967(4) 0.6914(3) 0.0204(6) Uani 1 1 d . .
H11A H 0.5361 0.3031 0.6613 0.024 Uiso 1 1 calc R U
C12 C 0.3419(3) 0.4483(4) 0.6235(3) 0.0197(6) Uani 1 1 d . .
C13 C 0.3406(3) 0.1993(4) 0.4813(3) 0.0236(7) Uani 1 1 d . .
H13A H 0.4565 0.2060 0.4736 0.028 Uiso 1 1 calc R U
H13B H 0.2932 0.1618 0.3972 0.028 Uiso 1 1 calc R U
C14 C 0.3053(3) 0.0699(4) 0.5824(3) 0.0236(6) Uani 1 1 d . .
H14A H 0.3342 -0.0420 0.5520 0.035 Uiso 1 1 calc R U
H14C H 0.1922 0.0723 0.5983 0.035 Uiso 1 1 calc R U
H14D H 0.3666 0.0957 0.6623 0.035 Uiso 1 1 calc R U
C15 C 0.6382(3) 0.6550(5) 1.0242(3) 0.0285(6) Uani 1 1 d . .
H15C H 0.6563 0.7258 1.1006 0.043 Uiso 1 1 calc R U
H15D H 0.7293 0.6630 0.9700 0.043 Uiso 1 1 calc R U
H15A H 0.6242 0.5380 1.0507 0.043 Uiso 1 1 calc R U
C16 C 0.0107(4) 0.9305(4) 0.1145(3) 0.0290(7) Uani 1 1 d . .
H16D H -0.0107 0.9887 0.0324 0.043 Uiso 1 1 calc R U
H16A H 0.0643 1.0073 0.1760 0.043 Uiso 1 1 calc R U
H16B H -0.0893 0.8932 0.1487 0.043 Uiso 1 1 calc R U

loop_
_atom_site_aniso_label
_atom_site_aniso_U_11
_atom_site_aniso_U_22
_atom_site_aniso_U_33
_atom_site_aniso_U_23
_atom_site_aniso_U_13
_atom_site_aniso_U_12
S1 0.0194(3) 0.0231(4) 0.0222(3) -0.0004(3) 0.0015(2) 0.0015(3)
N1 0.0222(13) 0.0178(13) 0.0213(12) -0.0009(10) -0.0005(10) 0.0018(10)
O1 0.0285(11) 0.0275(13) 0.0224(11) 0.0031(9) -0.0004(9) 0.0047(9)
O2 0.0257(10) 0.0255(12) 0.0222(10) -0.0036(9) -0.0017(8) 0.0015(9)
C1 0.0161(13) 0.0195(15) 0.0235(14) 0.0004(12) -0.0007(11) -0.0034(11)
C2 0.0163(14) 0.0232(16) 0.0265(15) -0.0045(13) 0.0006(12) 0.0033(12)
C3 0.0209(14) 0.0284(17) 0.0207(15) -0.0019(13) 0.0004(11) -0.0013(13)
C4 0.0166(12) 0.0238(18) 0.0212(13) 0.0027(12) -0.0024(10) -0.0023(12)
C5 0.0187(13) 0.0190(14) 0.0246(15) -0.0033(12) 0.0017(11) -0.0014(12)
C6 0.0151(12) 0.0242(17) 0.0203(13) -0.0020(11) 0.0004(10) -0.0014(11)
C7 0.0163(13) 0.0203(15) 0.0208(14) 0.0037(12) 0.0033(11) 0.0002(11)
C8 0.0209(13) 0.0200(15) 0.0222(13) -0.0003(13) 0.0054(10) -0.0002(14)
C9 0.0222(13) 0.0203(17) 0.0197(13) -0.0009(11) 0.0042(11) -0.0042(11)
C10 0.0204(14) 0.0210(15) 0.0221(14) 0.0017(13) 0.0002(11) -0.0008(12)
C11 0.0198(14) 0.0170(15) 0.0247(15) 0.0001(12) 0.0038(11) -0.0002(12)
C12 0.0198(14) 0.0171(14) 0.0222(14) 0.0001(12) 0.0014(11) -0.0027(12)
C13 0.0224(13) 0.0231(18) 0.0253(14) -0.0021(12) 0.0017(11) 0.0021(12)
C14 0.0211(14) 0.0186(15) 0.0307(16) -0.0008(13) -0.0015(12) 0.0018(12)
C15 0.0261(14) 0.0331(17) 0.0257(14) -0.0051(17) -0.0051(11) 0.0032(17)
C16 0.0275(17) 0.0306(18) 0.0285(16) 0.0060(14) -0.0015(13) 0.0059(14)

loop_
_atom_type_symbol
_atom_type_description
_atom_type_scat_dispersion_real
_atom_type_scat_dispersion_imag
_atom_type_scat_source
C C 0.0033 0.0016 'International Tables Vol C Tables 4.2.6.8 and 6.1.1.4'
H H 0.0000 0.0000 'International Tables Vol C Tables 4.2.6.8 and 6.1.1.4'
N N 0.0061 0.0033 'International Tables Vol C Tables 4.2.6.8 and 6.1.1.4'
O O 0.0106 0.0060 'International Tables Vol C Tables 4.2.6.8 and 6.1.1.4'
S S 0.1246 0.1234 'International Tables Vol C Tables 4.2.6.8 and 6.1.1.4'

loop_
_geom_angle_atom_site_label_1
_geom_angle_atom_site_label_2
_geom_angle_atom_site_label_3
_geom_angle
C7 S1 C6 97.45(13)
C1 N1 C12 115.5(2)
C1 N1 C13 117.7(2)
C12 N1 C13 117.7(2)
C4 O1 C16 116.9(2)
C9 O2 C15 116.6(2)
C6 C1 C2 117.5(3)
C6 C1 N1 119.4(3)
C2 C1 N1 123.1(3)
C3 C2 C1 120.9(3)
C3 C2 H2A 119.6
C1 C2 H2A 119.6
C4 C3 C2 120.2(3)
C4 C3 H3A 119.9
C2 C3 H3A 119.9
O1 C4 C3 115.7(2)
O1 C4 C5 124.2(3)
C3 C4 C5 120.1(3)
C4 C5 C6 118.9(3)
C4 C5 H5A 120.6
C6 C5 H5A 120.6
C1 C6 C5 122.3(3)
C1 C6 S1 118.5(2)
C5 C6 S1 119.3(2)
C8 C7 C12 121.1(3)
C8 C7 S1 119.9(2)
C12 C7 S1 118.9(2)
C7 C8 C9 119.5(3)
C7 C8 H8A 120.2
C9 C8 H8A 120.2
O2 C9 C10 124.0(3)
O2 C9 C8 115.6(2)
C10 C9 C8 120.4(3)
C9 C10 C11 119.4(3)
C9 C10 H10A 120.3
C11 C10 H10A 120.3
C12 C11 C10 121.4(3)
C12 C11 H11A 119.3
C10 C11 H11A 119.3
C11 C12 C7 118.2(3)
C11 C12 N1 123.4(3)
C7 C12 N1 118.4(3)
N1 C13 C14 113.3(2)
N1 C13 H13A 108.9
C14 C13 H13A 108.9
N1 C13 H13B 108.9
C14 C13 H13B 108.9
H13A C13 H13B 107.7
C13 C14 H14A 109.5
C13 C14 H14C 109.5
H14A C14 H14C 109.5
C13 C14 H14D 109.5
H14A C14 H14D 109.5
H14C C14 H14D 109.5
O2 C15 H15C 109.5
O2 C15 H15D 109.5
H15C C15 H15D 109.5
O2 C15 H15A 109.5
H15C C15 H15A 109.5
H15D C15 H15A 109.5
O1 C16 H16D 109.5
O1 C16 H16A 109.5
H16D C16 H16A 109.5
O1 C16 H16B 109.5
H16D C16 H16B 109.5
H16A C16 H16B 109.5

loop_
_geom_bond_atom_site_label_1
_geom_bond_atom_site_label_2
_geom_bond_distance
S1 C7 1.770(3)
S1 C6 1.776(3)
N1 C1 1.418(4)
N1 C12 1.422(4)
N1 C13 1.467(4)
O1 C4 1.382(3)
O1 C16 1.423(4)
O2 C9 1.378(3)
O2 C15 1.430(3)
C1 C6 1.390(4)
C1 C2 1.403(4)
C2 C3 1.388(4)
C2 H2A 0.9500
C3 C4 1.387(4)
C3 H3A 0.9500
C4 C5 1.391(4)
C5 C6 1.392(4)
C5 H5A 0.9500
C7 C8 1.387(4)
C7 C12 1.403(4)
C8 C9 1.395(4)
C8 H8A 0.9500
C9 C10 1.386(4)
C10 C11 1.395(4)
C10 H10A 0.9500
C11 C12 1.390(4)
C11 H11A 0.9500
C13 C14 1.512(4)
C13 H13A 0.9900
C13 H13B 0.9900
C14 H14A 0.9800
C14 H14C 0.9800
C14 H14D 0.9800
C15 H15C 0.9800
C15 H15D 0.9800
C15 H15A 0.9800
C16 H16D 0.9800
C16 H16A 0.9800
C16 H16B 0.9800

loop_
_geom_torsion_atom_site_label_1
_geom_torsion_atom_site_label_2
_geom_torsion_atom_site_label_3
_geom_torsion_atom_site_label_4
_geom_torsion
C12 N1 C1 C6 -48.3(4)
C13 N1 C1 C6 165.3(2)
C12 N1 C1 C2 130.4(3)
C13 N1 C1 C2 -16.0(4)
C6 C1 C2 C3 -3.5(4)
N1 C1 C2 C3 177.7(3)
C1 C2 C3 C4 1.9(4)
C16 O1 C4 C3 179.0(3)
C16 O1 C4 C5 -1.9(4)
C2 C3 C4 O1 -179.7(3)
C2 C3 C4 C5 1.2(4)
O1 C4 C5 C6 178.5(2)
C3 C4 C5 C6 -2.4(4)
C2 C1 C6 C5 2.3(4)
N1 C1 C6 C5 -179.0(3)
C2 C1 C6 S1 -178.9(2)
N1 C1 C6 S1 -0.1(3)
C4 C5 C6 C1 0.7(4)
C4 C5 C6 S1 -178.2(2)
C7 S1 C6 C1 37.8(2)
C7 S1 C6 C5 -143.3(2)
C6 S1 C7 C8 141.9(2)
C6 S1 C7 C12 -38.4(2)
C12 C7 C8 C9 -1.4(4)
S1 C7 C8 C9 178.4(2)
C15 O2 C9 C10 -0.4(4)
C15 O2 C9 C8 -179.6(3)
C7 C8 C9 O2 -179.1(2)
C7 C8 C9 C10 1.6(4)
O2 C9 C10 C11 -179.2(3)
C8 C9 C10 C11 0.0(4)
C9 C10 C11 C12 -1.8(4)
C10 C11 C12 C7 2.0(4)
C10 C11 C12 N1 -179.5(3)
C8 C7 C12 C11 -0.4(4)
S1 C7 C12 C11 179.9(2)
C8 C7 C12 N1 -179.0(3)
S1 C7 C12 N1 1.3(4)
C1 N1 C12 C11 -131.0(3)
C13 N1 C12 C11 15.3(4)
C1 N1 C12 C7 47.4(4)
C13 N1 C12 C7 -166.2(2)
C1 N1 C13 C14 -151.9(2)
C12 N1 C13 C14 62.5(3)
